data_4089563
loop_
_publ_author_name
'Gramigna, Kathryn M.'
'Oria, Jeremy V.'
'Mandell, Chelsea L.'
'Tiedemann, Margaret A.'
'Dougherty, William G.'
'Piro, Nicholas A.'
'Kassel, W. Scott'
'Chan, Benny C.'
'Diaconescu, Paula L.'
'Nataro, Chip'

_publ_section_title
;
 Palladium(II) and Platinum(II) Compounds of
 1,1&#x2032;-Bis(phosphino)metallocene (M = Fe, Ru) Ligands with
 Metal--Metal Interactions
;
_journal_issue 20
_journal_name_full Organometallics
_journal_page_first 5966
_journal_paper_doi 10.1021/om400494t
_journal_volume 32
_journal_year 2013
_chemical_formula_sum 'C59 H81 B2 Cl7 F8 Fe P3 Pt'
_chemical_formula_weight 1555.86
_space_group_IT_number 2
_space_group_name_Hall '-P 1'
_space_group_name_H-M_alt 'P -1'
_symmetry_cell_setting triclinic
_symmetry_space_group_name_H-M 'P -1'
_atom_sites_solution_hydrogens geom
_atom_sites_solution_primary direct
_atom_sites_solution_secondary difmap
_audit_creation_method SHELXL-97
_cell_angle_alpha 77.064(2)
_cell_angle_beta 80.741(2)
_cell_angle_gamma 71.172(2)
_cell_formula_units_Z 2
_cell_length_a 12.7978(4)
_cell_length_b 15.6371(5)
_cell_length_c 17.5738(6)
_cell_measurement_reflns_used 9890
_cell_measurement_temperature 125(2)
_cell_measurement_theta_max 30.37
_cell_measurement_theta_min 2.39
_cell_volume 3229.20(19)
_computing_cell_refinement 'Bruker SAINT'
_computing_data_collection 'Bruker APEX2'
_computing_data_reduction 'Bruker SAINT'
_computing_molecular_graphics 'Bruker SHELXTL'
_computing_publication_material 'Bruker SHELXTL'
_computing_structure_refinement 'SHELXL-97 (Sheldrick, 2008)'
_computing_structure_solution 'SHELXS-97 (Sheldrick, 2008)'
_diffrn_ambient_temperature 125(2)
_diffrn_measured_fraction_theta_full 0.976
_diffrn_measured_fraction_theta_max 0.976
_diffrn_measurement_device_type 'Bruker APEX-II CCD'
_diffrn_measurement_method '\f and \w scans'
_diffrn_radiation_monochromator graphite
_diffrn_radiation_source 'fine-focus sealed tube'
_diffrn_radiation_type MoK\a
_diffrn_radiation_wavelength 0.71073
_diffrn_reflns_av_R_equivalents 0.0345
_diffrn_reflns_av_sigmaI/netI 0.0522
_diffrn_reflns_limit_h_max 18
_diffrn_reflns_limit_h_min -18
_diffrn_reflns_limit_k_max 22
_diffrn_reflns_limit_k_min -22
_diffrn_reflns_limit_l_max 25
_diffrn_reflns_limit_l_min -15
_diffrn_reflns_number 50443
_diffrn_reflns_theta_full 30.54
_diffrn_reflns_theta_max 30.54
_diffrn_reflns_theta_min 1.66
_exptl_absorpt_coefficient_mu 2.813
_exptl_absorpt_correction_T_max 0.8958
_exptl_absorpt_correction_T_min 0.6314
_exptl_absorpt_correction_type multi-scan
_exptl_absorpt_process_details SADABS
_exptl_crystal_colour orange
_exptl_crystal_density_diffrn 1.600
_exptl_crystal_density_method 'not measured'
_exptl_crystal_description block
_exptl_crystal_F_000 1570
_exptl_crystal_size_max 0.18
_exptl_crystal_size_mid 0.10
_exptl_crystal_size_min 0.04
_refine_diff_density_max 2.440
_refine_diff_density_min -1.907
_refine_diff_density_rms 0.146
_refine_ls_extinction_method none
_refine_ls_goodness_of_fit_ref 1.032
_refine_ls_hydrogen_treatment constr
_refine_ls_matrix_type full
_refine_ls_number_parameters 730
_refine_ls_number_reflns 19322
_refine_ls_number_restraints 0
_refine_ls_restrained_S_all 1.032
_refine_ls_R_factor_all 0.0534
_refine_ls_R_factor_gt 0.0405
_refine_ls_shift/su_max 0.001
_refine_ls_shift/su_mean 0.000
_refine_ls_structure_factor_coef Fsqd
_refine_ls_weighting_details 'calc w=1/[\s^2^(Fo^2^)+(0.0491P)^2^+5.7853P] where P=(Fo^2^+2Fc^2^)/3'
_refine_ls_weighting_scheme calc
_refine_ls_wR_factor_gt 0.0950
_refine_ls_wR_factor_ref 0.1012
_reflns_number_gt 16382
_reflns_number_total 19322
_reflns_threshold_expression >2sigma(I)
_cod_data_source_file om400494t_si_001.cif
_cod_data_source_block '[Pt(dcpf)PPh3]'
_cod_depositor_comments
;
The following automatic conversions were performed:

data item '_symmetry_cell_setting' value 'Triclinic' was changed to
'triclinic' in accordance with the
/home/saulius/struct/COD-crude-data/automatic-downloads/DataCite-retrospective/ACS/depositions/lib/dictionaries/cif_core.dic
dictionary named 'cif_core.dic' version 2.4.2 last updated on
2011-04-26.

Automatic conversion script
Id: cif_fix_values 6909 2019-04-08 15:41:33Z antanas 
;
_cod_original_cell_volume 3229.20(18)
_cod_original_sg_symbol_H-M P-1
_cod_database_code 4089563

loop_
_symmetry_equiv_pos_as_xyz
'x, y, z'
'-x, -y, -z'

loop_
_atom_site_label
_atom_site_type_symbol
_atom_site_fract_x
_atom_site_fract_y
_atom_site_fract_z
_atom_site_U_iso_or_equiv
_atom_site_adp_type
_atom_site_occupancy
_atom_site_symmetry_multiplicity
_atom_site_calc_flag
_atom_site_refinement_flags
Pt1 Pt 0.193679(10) 0.313828(8) 0.254949(8) 0.01204(4) Uani 1 1 d .
Fe1 Fe 0.01536(4) 0.48010(3) 0.28575(3) 0.01321(9) Uani 1 1 d .
P1 P 0.05020(7) 0.25527(6) 0.31275(5) 0.01328(16) Uani 1 1 d .
P2 P 0.28108(7) 0.42694(6) 0.21385(5) 0.01361(16) Uani 1 1 d .
P3 P 0.33089(7) 0.18674(6) 0.23272(6) 0.01617(17) Uani 1 1 d .
C1 C -0.0444(3) 0.3683(2) 0.2925(2) 0.0149(6) Uani 1 1 d .
C2 C -0.1118(3) 0.4271(2) 0.3448(2) 0.0179(7) Uani 1 1 d .
H2A H -0.1263 0.4091 0.4029 0.021 Uiso 1 1 calc R
C3 C -0.1555(3) 0.5153(2) 0.2989(2) 0.0206(7) Uani 1 1 d .
H3A H -0.2062 0.5704 0.3196 0.025 Uiso 1 1 calc R
C4 C -0.1172(3) 0.5127(3) 0.2185(2) 0.0203(7) Uani 1 1 d .
H4A H -0.1360 0.5652 0.1735 0.024 Uiso 1 1 calc R
C5 C -0.0473(3) 0.4233(2) 0.2138(2) 0.0164(6) Uani 1 1 d .
H5A H -0.0079 0.4010 0.1647 0.020 Uiso 1 1 calc R
C6 C 0.1700(3) 0.5047(2) 0.2626(2) 0.0162(6) Uani 1 1 d .
C7 C 0.0844(3) 0.5850(2) 0.2347(2) 0.0184(7) Uani 1 1 d .
H7A H 0.0800 0.6189 0.1793 0.022 Uiso 1 1 calc R
C8 C 0.0087(3) 0.6097(2) 0.2994(2) 0.0201(7) Uani 1 1 d .
H8A H -0.0591 0.6642 0.2974 0.024 Uiso 1 1 calc R
C9 C 0.0446(3) 0.5451(3) 0.3681(2) 0.0213(7) Uani 1 1 d .
H9A H 0.0064 0.5464 0.4223 0.026 Uiso 1 1 calc R
C10 C 0.1438(3) 0.4798(2) 0.3467(2) 0.0172(7) Uani 1 1 d .
H10A H 0.1885 0.4262 0.3827 0.021 Uiso 1 1 calc R
C11 C -0.0200(3) 0.2126(3) 0.1864(2) 0.0222(7) Uani 1 1 d .
H11A H 0.0498 0.2203 0.1564 0.027 Uiso 1 1 calc R
H11B H -0.0774 0.2732 0.1795 0.027 Uiso 1 1 calc R
C12 C -0.0566(3) 0.1440(3) 0.1546(2) 0.0271(8) Uani 1 1 d .
H12A H -0.0694 0.1679 0.0987 0.033 Uiso 1 1 calc R
H12B H 0.0032 0.0848 0.1581 0.033 Uiso 1 1 calc R
C13 C -0.1626(3) 0.1281(3) 0.2007(3) 0.0298(9) Uani 1 1 d .
H13A H -0.1802 0.0795 0.1820 0.036 Uiso 1 1 calc R
H13B H -0.2250 0.1853 0.1911 0.036 Uiso 1 1 calc R
C14 C -0.1502(4) 0.0995(3) 0.2885(3) 0.0301(9) Uani 1 1 d .
H14A H -0.0962 0.0375 0.2988 0.036 Uiso 1 1 calc R
H14B H -0.2224 0.0961 0.3170 0.036 Uiso 1 1 calc R
C15 C -0.1109(3) 0.1666(3) 0.3199(2) 0.0219(7) Uani 1 1 d .
H15A H -0.0990 0.1431 0.3760 0.026 Uiso 1 1 calc R
H15B H -0.1688 0.2269 0.3156 0.026 Uiso 1 1 calc R
C16 C -0.0022(3) 0.1788(2) 0.2735(2) 0.0162(6) Uani 1 1 d .
H16A H 0.0548 0.1170 0.2789 0.019 Uiso 1 1 calc R
C17 C 0.0920(3) 0.2719(2) 0.4605(2) 0.0190(7) Uani 1 1 d .
H17A H 0.1688 0.2683 0.4374 0.023 Uiso 1 1 calc R
H17B H 0.0469 0.3373 0.4513 0.023 Uiso 1 1 calc R
C18 C 0.0922(3) 0.2351(3) 0.5489(2) 0.0240(8) Uani 1 1 d .
H18A H 0.1275 0.2692 0.5726 0.029 Uiso 1 1 calc R
H18B H 0.0148 0.2453 0.5731 0.029 Uiso 1 1 calc R
C19 C 0.1545(4) 0.1328(3) 0.5662(2) 0.0286(9) Uani 1 1 d .
H19A H 0.1502 0.1103 0.6236 0.034 Uiso 1 1 calc R
H19B H 0.2336 0.1230 0.5464 0.034 Uiso 1 1 calc R
C20 C 0.1050(4) 0.0787(3) 0.5273(3) 0.0324(10) Uani 1 1 d .
H20A H 0.1475 0.0127 0.5380 0.039 Uiso 1 1 calc R
H20B H 0.0273 0.0851 0.5496 0.039 Uiso 1 1 calc R
C21 C 0.1083(4) 0.1137(3) 0.4392(2) 0.0254(8) Uani 1 1 d .
H21A H 0.0749 0.0786 0.4149 0.030 Uiso 1 1 calc R
H21B H 0.1864 0.1035 0.4166 0.030 Uiso 1 1 calc R
C22 C 0.0447(3) 0.2172(2) 0.4198(2) 0.0169(6) Uani 1 1 d .
H22A H -0.0347 0.2257 0.4408 0.020 Uiso 1 1 calc R
C23 C 0.1898(3) 0.4774(3) 0.0720(2) 0.0204(7) Uani 1 1 d .
H23A H 0.1745 0.4173 0.0865 0.024 Uiso 1 1 calc R
H23B H 0.1256 0.5237 0.0935 0.024 Uiso 1 1 calc R
C24 C 0.2035(4) 0.5045(3) -0.0175(2) 0.0285(9) Uani 1 1 d .
H24A H 0.2620 0.4547 -0.0395 0.034 Uiso 1 1 calc R
H24B H 0.1333 0.5124 -0.0388 0.034 Uiso 1 1 calc R
C25 C 0.2348(4) 0.5936(3) -0.0426(3) 0.0345(10) Uani 1 1 d .
H25A H 0.2470 0.6078 -0.1005 0.041 Uiso 1 1 calc R
H25B H 0.1730 0.6447 -0.0252 0.041 Uiso 1 1 calc R
C26 C 0.3395(4) 0.5859(3) -0.0075(3) 0.0378(11) Uani 1 1 d .
H26A H 0.3568 0.6450 -0.0235 0.045 Uiso 1 1 calc R
H26B H 0.4024 0.5379 -0.0281 0.045 Uiso 1 1 calc R
C27 C 0.3255(3) 0.5613(3) 0.0826(2) 0.0248(8) Uani 1 1 d .
H27A H 0.2664 0.6114 0.1038 0.030 Uiso 1 1 calc R
H27B H 0.3954 0.5545 0.1038 0.030 Uiso 1 1 calc R
C28 C 0.2948(3) 0.4706(2) 0.1083(2) 0.0176(7) Uani 1 1 d .
H28A H 0.3568 0.4229 0.0853 0.021 Uiso 1 1 calc R
C29 C 0.4108(3) 0.5098(3) 0.2746(3) 0.0256(8) Uani 1 1 d .
H29A H 0.4190 0.5511 0.2238 0.031 Uiso 1 1 calc R
H29B H 0.3417 0.5404 0.3046 0.031 Uiso 1 1 calc R
C30 C 0.5104(3) 0.4914(3) 0.3206(3) 0.0313(9) Uani 1 1 d .
H30A H 0.5166 0.5505 0.3277 0.038 Uiso 1 1 calc R
H30B H 0.4986 0.4547 0.3732 0.038 Uiso 1 1 calc R
C31 C 0.6173(3) 0.4401(3) 0.2781(3) 0.0364(10) Uani 1 1 d .
H31A H 0.6327 0.4793 0.2276 0.044 Uiso 1 1 calc R
H31B H 0.6795 0.4269 0.3102 0.044 Uiso 1 1 calc R
C32 C 0.6102(3) 0.3508(3) 0.2628(3) 0.0332(10) Uani 1 1 d .
H32A H 0.6029 0.3089 0.3134 0.040 Uiso 1 1 calc R
H32B H 0.6795 0.3208 0.2326 0.040 Uiso 1 1 calc R
C33 C 0.5111(3) 0.3666(3) 0.2169(3) 0.0258(8) Uani 1 1 d .
H33A H 0.5222 0.4027 0.1639 0.031 Uiso 1 1 calc R
H33B H 0.5057 0.3068 0.2110 0.031 Uiso 1 1 calc R
C34 C 0.4041(3) 0.4183(2) 0.2602(2) 0.0167(7) Uani 1 1 d .
H34A H 0.3983 0.3792 0.3132 0.020 Uiso 1 1 calc R
C35 C 0.2888(3) 0.0163(3) 0.2872(3) 0.0279(9) Uani 1 1 d .
H35A H 0.3099 0.0184 0.3360 0.033 Uiso 1 1 calc R
C36 C 0.2578(4) -0.0585(3) 0.2790(3) 0.0388(11) Uani 1 1 d .
H36A H 0.2558 -0.1067 0.3226 0.047 Uiso 1 1 calc R
C37 C 0.2299(4) -0.0626(3) 0.2070(4) 0.0426(12) Uani 1 1 d .
H37A H 0.2113 -0.1146 0.2009 0.051 Uiso 1 1 calc R
C38 C 0.2293(4) 0.0082(3) 0.1449(3) 0.0385(11) Uani 1 1 d .
H38A H 0.2095 0.0054 0.0958 0.046 Uiso 1 1 calc R
C39 C 0.2572(3) 0.0837(3) 0.1530(3) 0.0278(8) Uani 1 1 d .
H39A H 0.2546 0.1332 0.1099 0.033 Uiso 1 1 calc R
C40 C 0.2890(3) 0.0882(2) 0.2237(2) 0.0203(7) Uani 1 1 d .
C41 C 0.4080(3) 0.1894(3) 0.3720(2) 0.0208(7) Uani 1 1 d .
H41A H 0.3518 0.2466 0.3720 0.025 Uiso 1 1 calc R
C42 C 0.4773(4) 0.1536(3) 0.4321(3) 0.0300(9) Uani 1 1 d .
H42A H 0.4684 0.1862 0.4735 0.036 Uiso 1 1 calc R
C43 C 0.5593(4) 0.0703(3) 0.4316(3) 0.0383(11) Uani 1 1 d .
H43A H 0.6072 0.0463 0.4724 0.046 Uiso 1 1 calc R
C44 C 0.5720(4) 0.0221(3) 0.3728(3) 0.0379(11) Uani 1 1 d .
H44A H 0.6282 -0.0353 0.3735 0.046 Uiso 1 1 calc R
C45 C 0.5041(3) 0.0562(3) 0.3126(3) 0.0294(9) Uani 1 1 d .
H45A H 0.5133 0.0224 0.2721 0.035 Uiso 1 1 calc R
C46 C 0.4212(3) 0.1411(2) 0.3116(2) 0.0194(7) Uani 1 1 d .
C47 C 0.3699(3) 0.2484(3) 0.0731(2) 0.0246(8) Uani 1 1 d .
H47A H 0.2916 0.2742 0.0749 0.030 Uiso 1 1 calc R
C48 C 0.4345(4) 0.2558(3) 0.0018(3) 0.0318(9) Uani 1 1 d .
H48A H 0.4003 0.2852 -0.0452 0.038 Uiso 1 1 calc R
C49 C 0.5495(4) 0.2202(3) -0.0007(3) 0.0373(10) Uani 1 1 d .
H49A H 0.5937 0.2251 -0.0494 0.045 Uiso 1 1 calc R
C50 C 0.5989(4) 0.1780(3) 0.0671(3) 0.0352(10) Uani 1 1 d .
H50A H 0.6774 0.1546 0.0650 0.042 Uiso 1 1 calc R
C51 C 0.5357(3) 0.1690(3) 0.1387(2) 0.0256(8) Uani 1 1 d .
H51A H 0.5708 0.1397 0.1853 0.031 Uiso 1 1 calc R
C52 C 0.4195(3) 0.2033(3) 0.1419(2) 0.0208(7) Uani 1 1 d .
B1 B -0.1065(4) 0.7090(3) 0.0265(3) 0.0268(9) Uani 1 1 d .
F1 F -0.1264(2) 0.80237(17) 0.00039(17) 0.0405(6) Uani 1 1 d .
F2 F -0.0184(2) 0.6749(2) 0.07187(18) 0.0476(8) Uani 1 1 d .
F3 F -0.0829(3) 0.6650(2) -0.03732(16) 0.0428(7) Uani 1 1 d .
F4 F -0.2004(2) 0.6921(2) 0.07218(19) 0.0491(8) Uani 1 1 d .
B2 B 0.3168(5) 0.3892(6) 0.5271(4) 0.0523(17) Uani 1 1 d .
F5 F 0.3524(3) 0.3678(2) 0.45511(17) 0.0572(9) Uani 1 1 d .
F6 F 0.2039(3) 0.4160(4) 0.5367(2) 0.0883(15) Uani 1 1 d .
F7 F 0.3566(5) 0.4547(5) 0.5380(4) 0.152(3) Uani 1 1 d .
F8 F 0.3570(7) 0.3185(6) 0.5815(3) 0.202(4) Uani 1 1 d .
Cl1 Cl -0.00959(13) -0.14553(10) 0.23365(8) 0.0520(3) Uani 1 1 d .
Cl2 Cl 0.14198(14) -0.15899(18) 0.05953(11) 0.0883(7) Uani 1 1 d .
C53 C -0.0583(4) -0.1435(4) 0.1435(3) 0.0427(12) Uani 1 1 d .
H53A H -0.0477 -0.2073 0.1375 0.051 Uiso 1 1 calc R
H53B H -0.1387 -0.1106 0.1449 0.051 Uiso 1 1 calc R
C54 C 0.0003(5) -0.0981(4) 0.0755(3) 0.0545(15) Uani 1 1 d .
H54A H -0.0061 -0.0359 0.0835 0.065 Uiso 1 1 calc R
H54B H -0.0364 -0.0909 0.0279 0.065 Uiso 1 1 calc R
Cl3 Cl 0.64354(12) -0.06935(11) 0.06263(10) 0.0605(4) Uani 1 1 d .
C55 C 0.5042(4) -0.0118(4) 0.0434(3) 0.0482(13) Uani 1 1 d .
H55A H 0.4571 -0.0517 0.0685 0.058 Uiso 1 1 calc R
H55B H 0.4771 0.0450 0.0658 0.058 Uiso 1 1 calc R
Cl4 Cl 0.53075(13) 0.26863(9) -0.21300(9) 0.0513(3) Uani 1 1 d .
Cl5 Cl 0.27945(13) 0.17675(14) -0.27313(10) 0.0665(4) Uani 1 1 d .
C56 C 0.3934(6) 0.2648(4) -0.2290(4) 0.070(2) Uani 1 1 d .
H56A H 0.3463 0.2596 -0.1787 0.084 Uiso 1 1 calc R
H56B H 0.3553 0.3211 -0.2647 0.084 Uiso 1 1 calc R
C57 C 0.4142(6) 0.1857(5) -0.2632(4) 0.0627(17) Uani 1 1 d .
H57A H 0.4568 0.1300 -0.2291 0.075 Uiso 1 1 calc R
H57B H 0.4572 0.1928 -0.3152 0.075 Uiso 1 1 calc R
Cl6 Cl 0.71525(15) 0.18022(14) 0.50956(12) 0.0736(5) Uani 1 1 d .
Cl7 Cl 0.78120(17) 0.3220(2) 0.5914(3) 0.183(2) Uani 1 1 d .
C58 C 0.6557(8) 0.2957(7) 0.4987(6) 0.109(3) Uani 1 1 d .
H58A H 0.6960 0.3247 0.4526 0.131 Uiso 1 1 calc R
H58B H 0.5789 0.3091 0.4857 0.131 Uiso 1 1 calc R
C59 C 0.6507(6) 0.3385(7) 0.5592(8) 0.132(5) Uani 1 1 d .
H59A H 0.6028 0.3158 0.6039 0.158 Uiso 1 1 calc R
H59B H 0.6152 0.4053 0.5428 0.158 Uiso 1 1 calc R

loop_
_atom_site_aniso_label
_atom_site_aniso_U_11
_atom_site_aniso_U_22
_atom_site_aniso_U_33
_atom_site_aniso_U_23
_atom_site_aniso_U_13
_atom_site_aniso_U_12
Pt1 0.00864(6) 0.01402(6) 0.01266(6) -0.00250(4) -0.00202(4) -0.00177(4)
Fe1 0.0098(2) 0.0150(2) 0.0137(2) -0.00272(17) -0.00197(17) -0.00172(17)
P1 0.0111(4) 0.0151(4) 0.0132(4) -0.0012(3) -0.0034(3) -0.0033(3)
P2 0.0099(3) 0.0160(4) 0.0139(4) -0.0023(3) -0.0008(3) -0.0030(3)
P3 0.0109(4) 0.0174(4) 0.0194(5) -0.0052(3) -0.0044(3) -0.0005(3)
C1 0.0104(14) 0.0191(15) 0.0158(16) -0.0010(13) -0.0048(12) -0.0048(12)
C2 0.0114(14) 0.0242(17) 0.0165(17) -0.0030(13) 0.0007(12) -0.0048(13)
C3 0.0115(15) 0.0213(17) 0.027(2) -0.0057(15) -0.0045(13) -0.0003(13)
C4 0.0126(15) 0.0223(17) 0.0243(19) 0.0004(14) -0.0079(13) -0.0031(13)
C5 0.0151(15) 0.0188(16) 0.0158(17) -0.0021(13) -0.0042(12) -0.0050(12)
C6 0.0119(14) 0.0166(15) 0.0211(18) -0.0052(13) -0.0021(12) -0.0043(12)
C7 0.0202(16) 0.0135(15) 0.0206(18) -0.0004(13) -0.0034(14) -0.0047(13)
C8 0.0155(15) 0.0162(16) 0.030(2) -0.0096(14) -0.0017(14) -0.0029(13)
C9 0.0204(17) 0.0243(18) 0.0219(19) -0.0126(15) -0.0010(14) -0.0052(14)
C10 0.0145(15) 0.0189(16) 0.0182(17) -0.0035(13) -0.0037(13) -0.0038(12)
C11 0.0281(19) 0.0265(18) 0.0159(18) -0.0042(14) -0.0054(14) -0.0119(15)
C12 0.033(2) 0.031(2) 0.022(2) -0.0090(16) -0.0107(16) -0.0095(17)
C13 0.0245(19) 0.032(2) 0.040(3) -0.0123(18) -0.0118(17) -0.0104(16)
C14 0.027(2) 0.035(2) 0.036(2) -0.0074(18) -0.0030(17) -0.0205(18)
C15 0.0183(16) 0.0265(18) 0.025(2) -0.0042(15) -0.0027(14) -0.0127(14)
C16 0.0145(15) 0.0182(15) 0.0170(17) -0.0033(13) -0.0046(12) -0.0047(12)
C17 0.0181(16) 0.0230(17) 0.0148(17) -0.0013(13) -0.0031(13) -0.0052(13)
C18 0.0260(19) 0.0296(19) 0.0147(18) -0.0033(15) -0.0039(14) -0.0056(15)
C19 0.034(2) 0.030(2) 0.0173(19) -0.0012(16) -0.0082(16) -0.0020(17)
C20 0.044(3) 0.0216(19) 0.026(2) 0.0077(16) -0.0146(19) -0.0055(17)
C21 0.035(2) 0.0192(17) 0.0206(19) -0.0020(14) -0.0109(16) -0.0041(15)
C22 0.0153(15) 0.0201(16) 0.0145(16) -0.0002(13) -0.0028(12) -0.0057(13)
C23 0.0181(16) 0.0236(17) 0.0185(18) -0.0034(14) -0.0051(13) -0.0037(13)
C24 0.029(2) 0.037(2) 0.0161(19) -0.0038(16) -0.0058(15) -0.0046(17)
C25 0.037(2) 0.038(2) 0.021(2) 0.0043(18) -0.0040(18) -0.0068(19)
C26 0.039(2) 0.045(3) 0.027(2) 0.008(2) -0.0007(19) -0.020(2)
C27 0.0267(19) 0.0260(19) 0.023(2) 0.0040(15) -0.0033(15) -0.0144(15)
C28 0.0143(15) 0.0221(16) 0.0147(17) -0.0019(13) -0.0011(12) -0.0044(13)
C29 0.0236(18) 0.0244(18) 0.034(2) -0.0084(16) -0.0095(16) -0.0092(15)
C30 0.028(2) 0.038(2) 0.035(2) -0.0087(19) -0.0114(18) -0.0154(18)
C31 0.0188(19) 0.053(3) 0.043(3) -0.003(2) -0.0098(18) -0.0183(19)
C32 0.0132(17) 0.042(2) 0.042(3) -0.007(2) -0.0054(17) -0.0043(16)
C33 0.0131(16) 0.032(2) 0.032(2) -0.0099(17) -0.0019(15) -0.0050(14)
C34 0.0119(14) 0.0205(16) 0.0185(17) -0.0020(13) -0.0039(12) -0.0058(12)
C35 0.0207(18) 0.0234(19) 0.036(2) -0.0076(17) -0.0025(16) -0.0005(15)
C36 0.032(2) 0.024(2) 0.058(3) -0.007(2) -0.004(2) -0.0066(17)
C37 0.034(2) 0.030(2) 0.073(4) -0.023(2) -0.006(2) -0.0115(19)
C38 0.034(2) 0.041(3) 0.051(3) -0.024(2) -0.007(2) -0.015(2)
C39 0.0225(18) 0.029(2) 0.035(2) -0.0116(17) -0.0076(16) -0.0068(16)
C40 0.0142(15) 0.0173(16) 0.028(2) -0.0086(14) -0.0023(14) -0.0003(13)
C41 0.0182(16) 0.0233(17) 0.0208(19) -0.0008(14) -0.0044(14) -0.0070(14)
C42 0.032(2) 0.037(2) 0.022(2) 0.0027(17) -0.0110(17) -0.0132(18)
C43 0.034(2) 0.040(2) 0.040(3) 0.011(2) -0.024(2) -0.0120(19)
C44 0.024(2) 0.034(2) 0.047(3) 0.002(2) -0.016(2) 0.0038(17)
C45 0.0220(18) 0.0218(18) 0.037(2) -0.0022(17) -0.0062(17) 0.0026(15)
C46 0.0133(15) 0.0201(16) 0.0226(19) -0.0010(14) -0.0059(13) -0.0021(13)
C47 0.0239(18) 0.0268(19) 0.022(2) -0.0089(15) -0.0010(15) -0.0037(15)
C48 0.033(2) 0.037(2) 0.021(2) -0.0076(17) -0.0017(17) -0.0045(18)
C49 0.031(2) 0.051(3) 0.028(2) -0.017(2) 0.0106(18) -0.010(2)
C50 0.0205(19) 0.052(3) 0.034(2) -0.018(2) 0.0049(17) -0.0086(19)
C51 0.0169(17) 0.035(2) 0.026(2) -0.0145(17) 0.0001(15) -0.0044(15)
C52 0.0163(16) 0.0236(17) 0.0242(19) -0.0116(15) 0.0009(14) -0.0047(13)
B1 0.027(2) 0.026(2) 0.023(2) -0.0010(17) -0.0093(18) -0.0015(17)
F1 0.0462(16) 0.0284(13) 0.0425(17) 0.0024(12) -0.0143(13) -0.0061(12)
F2 0.0460(17) 0.0444(16) 0.0475(18) -0.0119(13) -0.0307(14) 0.0081(13)
F3 0.0623(19) 0.0508(17) 0.0264(14) -0.0104(12) -0.0005(13) -0.0316(15)
F4 0.0397(16) 0.0489(17) 0.0491(19) -0.0026(14) 0.0087(14) -0.0108(13)
B2 0.043(3) 0.096(5) 0.026(3) -0.023(3) 0.002(2) -0.026(3)
F5 0.0481(18) 0.080(2) 0.0291(16) -0.0197(15) -0.0050(13) 0.0075(16)
F6 0.046(2) 0.170(4) 0.078(3) -0.079(3) 0.0288(19) -0.050(3)
F7 0.114(4) 0.238(7) 0.183(6) -0.147(6) 0.035(4) -0.113(5)
F8 0.198(8) 0.271(10) 0.059(4) 0.071(5) -0.039(4) -0.018(7)
Cl1 0.0683(9) 0.0665(9) 0.0358(7) -0.0179(6) 0.0060(6) -0.0393(7)
Cl2 0.0538(9) 0.176(2) 0.0722(12) -0.0830(13) 0.0316(8) -0.0625(12)
C53 0.047(3) 0.053(3) 0.036(3) -0.016(2) -0.001(2) -0.022(2)
C54 0.076(4) 0.060(3) 0.040(3) -0.013(3) 0.006(3) -0.041(3)
Cl3 0.0456(8) 0.0617(9) 0.0657(10) 0.0005(7) -0.0200(7) -0.0057(7)
C55 0.041(3) 0.046(3) 0.053(3) -0.021(3) -0.004(2) 0.000(2)
Cl4 0.0608(8) 0.0477(7) 0.0516(8) -0.0032(6) -0.0177(7) -0.0225(6)
Cl5 0.0489(8) 0.1035(13) 0.0600(10) -0.0175(9) -0.0056(7) -0.0382(9)
C56 0.076(5) 0.053(4) 0.050(4) -0.002(3) 0.004(3) 0.014(3)
C57 0.063(4) 0.072(4) 0.049(4) -0.013(3) -0.003(3) -0.013(3)
Cl6 0.0634(10) 0.0922(13) 0.0758(12) -0.0423(10) -0.0091(9) -0.0184(9)
Cl7 0.0424(10) 0.224(3) 0.349(5) -0.238(4) -0.0264(18) -0.0035(14)
C58 0.109(7) 0.110(7) 0.118(8) 0.019(6) -0.070(6) -0.041(6)
C59 0.038(4) 0.122(8) 0.262(15) -0.132(9) -0.027(6) 0.013(4)

loop_
_atom_type_symbol
_atom_type_description
_atom_type_scat_dispersion_real
_atom_type_scat_dispersion_imag
_atom_type_scat_source
C C 0.0033 0.0016 'International Tables Vol C Tables 4.2.6.8 and 6.1.1.4'
H H 0.0000 0.0000 'International Tables Vol C Tables 4.2.6.8 and 6.1.1.4'
B B 0.0013 0.0007 'International Tables Vol C Tables 4.2.6.8 and 6.1.1.4'
F F 0.0171 0.0103 'International Tables Vol C Tables 4.2.6.8 and 6.1.1.4'
Fe Fe 0.3463 0.8444 'International Tables Vol C Tables 4.2.6.8 and 6.1.1.4'
P P 0.1023 0.0942 'International Tables Vol C Tables 4.2.6.8 and 6.1.1.4'
Pt Pt -1.7033 8.3905 'International Tables Vol C Tables 4.2.6.8 and 6.1.1.4'
Cl Cl 0.1484 0.1585 'International Tables Vol C Tables 4.2.6.8 and 6.1.1.4'

loop_
_geom_angle_atom_site_label_1
_geom_angle_atom_site_label_2
_geom_angle_atom_site_label_3
_geom_angle
_geom_angle_site_symmetry_1
P3 Pt1 P1 102.39(3) .
P3 Pt1 P2 102.11(3) .
P1 Pt1 P2 155.26(3) .
P3 Pt1 Fe1 179.30(3) .
P1 Pt1 Fe1 77.74(2) .
P2 Pt1 Fe1 77.72(2) .
C3 Fe1 C8 90.54(14) .
C3 Fe1 C7 116.57(14) .
C8 Fe1 C7 39.74(14) .
C3 Fe1 C5 67.08(14) .
C8 Fe1 C5 137.55(14) .
C7 Fe1 C5 118.53(14) .
C3 Fe1 C9 101.28(15) .
C8 Fe1 C9 40.06(15) .
C7 Fe1 C9 67.30(15) .
C5 Fe1 C9 168.24(14) .
C3 Fe1 C4 40.13(15) .
C8 Fe1 C4 100.49(15) .
C7 Fe1 C4 100.83(14) .
C5 Fe1 C4 39.55(14) .
C9 Fe1 C4 131.67(15) .
C3 Fe1 C2 40.02(14) .
C8 Fe1 C2 117.41(14) .
C7 Fe1 C2 154.25(14) .
C5 Fe1 C2 67.84(14) .
C9 Fe1 C2 102.41(15) .
C4 Fe1 C2 67.56(14) .
C3 Fe1 C6 155.79(14) .
C8 Fe1 C6 66.68(13) .
C7 Fe1 C6 39.94(13) .
C5 Fe1 C6 124.36(14) .
C9 Fe1 C6 66.99(14) .
C4 Fe1 C6 132.94(15) .
C2 Fe1 C6 159.31(14) .
C3 Fe1 C1 67.00(14) .
C8 Fe1 C1 156.45(14) .
C7 Fe1 C1 158.02(14) .
C5 Fe1 C1 40.77(13) .
C9 Fe1 C1 134.55(15) .
C4 Fe1 C1 67.31(13) .
C2 Fe1 C1 39.97(14) .
C6 Fe1 C1 136.53(13) .
C3 Fe1 C10 138.41(15) .
C8 Fe1 C10 66.70(14) .
C7 Fe1 C10 67.55(14) .
C5 Fe1 C10 151.14(14) .
C9 Fe1 C10 39.28(14) .
C4 Fe1 C10 166.83(14) .
C2 Fe1 C10 120.21(14) .
C6 Fe1 C10 40.55(14) .
C1 Fe1 C10 125.72(13) .
C3 Fe1 Pt1 134.19(11) .
C8 Fe1 Pt1 135.24(10) .
C7 Fe1 Pt1 103.07(10) .
C5 Fe1 Pt1 74.52(9) .
C9 Fe1 Pt1 115.11(10) .
C4 Fe1 Pt1 113.21(11) .
C2 Fe1 Pt1 102.66(10) .
C6 Fe1 Pt1 68.83(9) .
C1 Fe1 Pt1 67.70(9) .
C10 Fe1 Pt1 76.63(10) .
C1 P1 C22 108.02(16) .
C1 P1 C16 107.26(15) .
C22 P1 C16 106.97(16) .
C1 P1 Pt1 89.10(11) .
C22 P1 Pt1 116.20(11) .
C16 P1 Pt1 126.03(12) .
C6 P2 C28 111.15(16) .
C6 P2 C34 104.07(16) .
C28 P2 C34 111.85(16) .
C6 P2 Pt1 90.44(11) .
C28 P2 Pt1 116.59(12) .
C34 P2 Pt1 119.44(12) .
C46 P3 C52 106.84(17) .
C46 P3 C40 103.72(17) .
C52 P3 C40 102.34(17) .
C46 P3 Pt1 111.90(12) .
C52 P3 Pt1 114.26(12) .
C40 P3 Pt1 116.64(11) .
C2 C1 C5 107.4(3) .
C2 C1 P1 130.2(3) .
C5 C1 P1 121.4(3) .
C2 C1 Fe1 69.65(19) .
C5 C1 Fe1 68.95(18) .
P1 C1 Fe1 117.86(16) .
C3 C2 C1 107.3(3) .
C3 C2 Fe1 69.1(2) .
C1 C2 Fe1 70.38(19) .
C3 C2 H2A 126.3 .
C1 C2 H2A 126.3 .
Fe1 C2 H2A 126.3 .
C2 C3 C4 109.4(3) .
C2 C3 Fe1 70.92(19) .
C4 C3 Fe1 70.8(2) .
C2 C3 H3A 125.3 .
C4 C3 H3A 125.3 .
Fe1 C3 H3A 125.3 .
C5 C4 C3 107.8(3) .
C5 C4 Fe1 69.97(19) .
C3 C4 Fe1 69.1(2) .
C5 C4 H4A 126.1 .
C3 C4 H4A 126.1 .
Fe1 C4 H4A 126.1 .
C4 C5 C1 108.1(3) .
C4 C5 Fe1 70.5(2) .
C1 C5 Fe1 70.28(19) .
C4 C5 H5A 126.0 .
C1 C5 H5A 126.0 .
Fe1 C5 H5A 126.0 .
C7 C6 C10 107.4(3) .
C7 C6 P2 132.8(3) .
C10 C6 P2 119.0(3) .
C7 C6 Fe1 69.14(19) .
C10 C6 Fe1 69.85(19) .
P2 C6 Fe1 118.13(17) .
C8 C7 C6 107.8(3) .
C8 C7 Fe1 69.9(2) .
C6 C7 Fe1 70.92(19) .
C8 C7 H7A 126.1 .
C6 C7 H7A 126.1 .
Fe1 C7 H7A 126.1 .
C7 C8 C9 109.0(3) .
C7 C8 Fe1 70.4(2) .
C9 C8 Fe1 70.7(2) .
C7 C8 H8A 125.5 .
C9 C8 H8A 125.5 .
Fe1 C8 H8A 125.5 .
C10 C9 C8 108.2(3) .
C10 C9 Fe1 70.9(2) .
C8 C9 Fe1 69.3(2) .
C10 C9 H9A 125.9 .
C8 C9 H9A 125.9 .
Fe1 C9 H9A 125.9 .
C9 C10 C6 107.5(3) .
C9 C10 Fe1 69.8(2) .
C6 C10 Fe1 69.60(19) .
C9 C10 H10A 126.2 .
C6 C10 H10A 126.2 .
Fe1 C10 H10A 126.2 .
C16 C11 C12 110.7(3) .
C16 C11 H11A 109.5 .
C12 C11 H11A 109.5 .
C16 C11 H11B 109.5 .
C12 C11 H11B 109.5 .
H11A C11 H11B 108.1 .
C13 C12 C11 111.4(3) .
C13 C12 H12A 109.4 .
C11 C12 H12A 109.4 .
C13 C12 H12B 109.4 .
C11 C12 H12B 109.4 .
H12A C12 H12B 108.0 .
C12 C13 C14 111.2(3) .
C12 C13 H13A 109.4 .
C14 C13 H13A 109.4 .
C12 C13 H13B 109.4 .
C14 C13 H13B 109.4 .
H13A C13 H13B 108.0 .
C13 C14 C15 112.3(3) .
C13 C14 H14A 109.1 .
C15 C14 H14A 109.1 .
C13 C14 H14B 109.1 .
C15 C14 H14B 109.1 .
H14A C14 H14B 107.9 .
C14 C15 C16 110.9(3) .
C14 C15 H15A 109.5 .
C16 C15 H15A 109.5 .
C14 C15 H15B 109.5 .
C16 C15 H15B 109.5 .
H15A C15 H15B 108.0 .
C11 C16 C15 109.2(3) .
C11 C16 P1 112.3(2) .
C15 C16 P1 111.9(2) .
C11 C16 H16A 107.8 .
C15 C16 H16A 107.8 .
P1 C16 H16A 107.8 .
C18 C17 C22 111.6(3) .
C18 C17 H17A 109.3 .
C22 C17 H17A 109.3 .
C18 C17 H17B 109.3 .
C22 C17 H17B 109.3 .
H17A C17 H17B 108.0 .
C19 C18 C17 111.3(3) .
C19 C18 H18A 109.4 .
C17 C18 H18A 109.4 .
C19 C18 H18B 109.4 .
C17 C18 H18B 109.4 .
H18A C18 H18B 108.0 .
C18 C19 C20 110.6(3) .
C18 C19 H19A 109.5 .
C20 C19 H19A 109.5 .
C18 C19 H19B 109.5 .
C20 C19 H19B 109.5 .
H19A C19 H19B 108.1 .
C21 C20 C19 110.3(3) .
C21 C20 H20A 109.6 .
C19 C20 H20A 109.6 .
C21 C20 H20B 109.6 .
C19 C20 H20B 109.6 .
H20A C20 H20B 108.1 .
C20 C21 C22 111.3(3) .
C20 C21 H21A 109.4 .
C22 C21 H21A 109.4 .
C20 C21 H21B 109.4 .
C22 C21 H21B 109.4 .
H21A C21 H21B 108.0 .
C17 C22 C21 109.8(3) .
C17 C22 P1 112.9(2) .
C21 C22 P1 109.4(3) .
C17 C22 H22A 108.2 .
C21 C22 H22A 108.2 .
P1 C22 H22A 108.2 .
C24 C23 C28 111.3(3) .
C24 C23 H23A 109.4 .
C28 C23 H23A 109.4 .
C24 C23 H23B 109.4 .
C28 C23 H23B 109.4 .
H23A C23 H23B 108.0 .
C25 C24 C23 111.2(3) .
C25 C24 H24A 109.4 .
C23 C24 H24A 109.4 .
C25 C24 H24B 109.4 .
C23 C24 H24B 109.4 .
H24A C24 H24B 108.0 .
C26 C25 C24 111.0(4) .
C26 C25 H25A 109.4 .
C24 C25 H25A 109.4 .
C26 C25 H25B 109.4 .
C24 C25 H25B 109.4 .
H25A C25 H25B 108.0 .
C25 C26 C27 111.3(4) .
C25 C26 H26A 109.4 .
C27 C26 H26A 109.4 .
C25 C26 H26B 109.4 .
C27 C26 H26B 109.4 .
H26A C26 H26B 108.0 .
C26 C27 C28 109.8(3) .
C26 C27 H27A 109.7 .
C28 C27 H27A 109.7 .
C26 C27 H27B 109.7 .
C28 C27 H27B 109.7 .
H27A C27 H27B 108.2 .
C23 C28 C27 110.8(3) .
C23 C28 P2 110.1(2) .
C27 C28 P2 116.3(3) .
C23 C28 H28A 106.3 .
C27 C28 H28A 106.3 .
P2 C28 H28A 106.3 .
C30 C29 C34 109.5(3) .
C30 C29 H29A 109.8 .
C34 C29 H29A 109.8 .
C30 C29 H29B 109.8 .
C34 C29 H29B 109.8 .
H29A C29 H29B 108.2 .
C31 C30 C29 111.2(4) .
C31 C30 H30A 109.4 .
C29 C30 H30A 109.4 .
C31 C30 H30B 109.4 .
C29 C30 H30B 109.4 .
H30A C30 H30B 108.0 .
C32 C31 C30 111.4(3) .
C32 C31 H31A 109.3 .
C30 C31 H31A 109.3 .
C32 C31 H31B 109.3 .
C30 C31 H31B 109.3 .
H31A C31 H31B 108.0 .
C31 C32 C33 111.6(4) .
C31 C32 H32A 109.3 .
C33 C32 H32A 109.3 .
C31 C32 H32B 109.3 .
C33 C32 H32B 109.3 .
H32A C32 H32B 108.0 .
C34 C33 C32 110.1(3) .
C34 C33 H33A 109.6 .
C32 C33 H33A 109.6 .
C34 C33 H33B 109.6 .
C32 C33 H33B 109.6 .
H33A C33 H33B 108.2 .
C33 C34 C29 111.6(3) .
C33 C34 P2 111.7(3) .
C29 C34 P2 115.1(2) .
C33 C34 H34A 105.9 .
C29 C34 H34A 105.9 .
P2 C34 H34A 105.9 .
C36 C35 C40 120.1(4) .
C36 C35 H35A 119.9 .
C40 C35 H35A 119.9 .
C37 C36 C35 119.8(5) .
C37 C36 H36A 120.1 .
C35 C36 H36A 120.1 .
C38 C37 C36 120.1(4) .
C38 C37 H37A 120.0 .
C36 C37 H37A 120.0 .
C37 C38 C39 120.4(5) .
C37 C38 H38A 119.8 .
C39 C38 H38A 119.8 .
C38 C39 C40 120.7(4) .
C38 C39 H39A 119.6 .
C40 C39 H39A 119.6 .
C39 C40 C35 118.8(4) .
C39 C40 P3 120.3(3) .
C35 C40 P3 120.9(3) .
C42 C41 C46 119.8(4) .
C42 C41 H41A 120.1 .
C46 C41 H41A 120.1 .
C43 C42 C41 119.8(4) .
C43 C42 H42A 120.1 .
C41 C42 H42A 120.1 .
C44 C43 C42 120.6(4) .
C44 C43 H43A 119.7 .
C42 C43 H43A 119.7 .
C43 C44 C45 120.6(4) .
C43 C44 H44A 119.7 .
C45 C44 H44A 119.7 .
C44 C45 C46 119.7(4) .
C44 C45 H45A 120.1 .
C46 C45 H45A 120.1 .
C41 C46 C45 119.4(3) .
C41 C46 P3 120.4(3) .
C45 C46 P3 120.2(3) .
C48 C47 C52 120.3(4) .
C48 C47 H47A 119.9 .
C52 C47 H47A 119.9 .
C47 C48 C49 119.9(4) .
C47 C48 H48A 120.0 .
C49 C48 H48A 120.0 .
C50 C49 C48 120.1(4) .
C50 C49 H49A 120.0 .
C48 C49 H49A 120.0 .
C49 C50 C51 120.8(4) .
C49 C50 H50A 119.6 .
C51 C50 H50A 119.6 .
C50 C51 C52 119.8(4) .
C50 C51 H51A 120.1 .
C52 C51 H51A 120.1 .
C47 C52 C51 119.1(4) .
C47 C52 P3 118.7(3) .
C51 C52 P3 122.1(3) .
F1 B1 F2 110.2(4) .
F1 B1 F3 109.5(4) .
F2 B1 F3 109.6(4) .
F1 B1 F4 109.6(4) .
F2 B1 F4 108.6(4) .
F3 B1 F4 109.3(4) .
F8 B2 F7 104.2(7) .
F8 B2 F5 110.3(7) .
F7 B2 F5 111.1(6) .
F8 B2 F6 110.4(7) .
F7 B2 F6 111.1(6) .
F5 B2 F6 109.7(5) .
C54 C53 Cl1 112.0(4) .
C54 C53 H53A 109.2 .
Cl1 C53 H53A 109.2 .
C54 C53 H53B 109.2 .
Cl1 C53 H53B 109.2 .
H53A C53 H53B 107.9 .
C53 C54 Cl2 113.4(5) .
C53 C54 H54A 108.9 .
Cl2 C54 H54A 108.9 .
C53 C54 H54B 108.9 .
Cl2 C54 H54B 108.9 .
H54A C54 H54B 107.7 .
C55 C55 Cl3 109.9(5) 2_655
C55 C55 H55A 109.7 2_655
Cl3 C55 H55A 109.7 .
C55 C55 H55B 109.7 2_655
Cl3 C55 H55B 109.7 .
H55A C55 H55B 108.2 .
C57 C56 Cl4 105.8(5) .
C57 C56 H56A 110.6 .
Cl4 C56 H56A 110.6 .
C57 C56 H56B 110.6 .
Cl4 C56 H56B 110.6 .
H56A C56 H56B 108.7 .
C56 C57 Cl5 106.2(5) .
C56 C57 H57A 110.5 .
Cl5 C57 H57A 110.5 .
C56 C57 H57B 110.5 .
Cl5 C57 H57B 110.5 .
H57A C57 H57B 108.7 .
C59 C58 Cl6 119.2(8) .
C59 C58 H58A 107.5 .
Cl6 C58 H58A 107.5 .
C59 C58 H58B 107.5 .
Cl6 C58 H58B 107.5 .
H58A C58 H58B 107.0 .
C58 C59 Cl7 114.2(6) .
C58 C59 H59A 108.7 .
Cl7 C59 H59A 108.7 .
C58 C59 H59B 108.7 .
Cl7 C59 H59B 108.7 .
H59A C59 H59B 107.6 .

loop_
_geom_bond_atom_site_label_1
_geom_bond_atom_site_label_2
_geom_bond_distance
_geom_bond_site_symmetry_2
Pt1 P3 2.2494(9) .
Pt1 P1 2.3045(8) .
Pt1 P2 2.3122(9) .
Pt1 Fe1 2.9435(5) .
Fe1 C3 2.063(3) .
Fe1 C8 2.066(3) .
Fe1 C7 2.072(3) .
Fe1 C5 2.079(3) .
Fe1 C9 2.085(4) .
Fe1 C4 2.086(3) .
Fe1 C2 2.087(3) .
Fe1 C6 2.096(3) .
Fe1 C1 2.097(3) .
Fe1 C10 2.099(3) .
P1 C1 1.787(3) .
P1 C22 1.839(4) .
P1 C16 1.841(3) .
P2 C6 1.786(3) .
P2 C28 1.829(4) .
P2 C34 1.840(3) .
P3 C46 1.818(4) .
P3 C52 1.823(4) .
P3 C40 1.832(4) .
C1 C2 1.430(5) .
C1 C5 1.454(5) .
C2 C3 1.420(5) .
C2 H2A 1.0000 .
C3 C4 1.423(5) .
C3 H3A 1.0000 .
C4 C5 1.409(5) .
C4 H4A 1.0000 .
C5 H5A 1.0000 .
C6 C7 1.424(5) .
C6 C10 1.454(5) .
C7 C8 1.407(5) .
C7 H7A 1.0000 .
C8 C9 1.422(5) .
C8 H8A 1.0000 .
C9 C10 1.406(5) .
C9 H9A 1.0000 .
C10 H10A 1.0000 .
C11 C16 1.532(5) .
C11 C12 1.536(5) .
C11 H11A 0.9900 .
C11 H11B 0.9900 .
C12 C13 1.527(6) .
C12 H12A 0.9900 .
C12 H12B 0.9900 .
C13 C14 1.528(6) .
C13 H13A 0.9900 .
C13 H13B 0.9900 .
C14 C15 1.531(5) .
C14 H14A 0.9900 .
C14 H14B 0.9900 .
C15 C16 1.540(5) .
C15 H15A 0.9900 .
C15 H15B 0.9900 .
C16 H16A 1.0000 .
C17 C18 1.531(5) .
C17 C22 1.535(5) .
C17 H17A 0.9900 .
C17 H17B 0.9900 .
C18 C19 1.524(5) .
C18 H18A 0.9900 .
C18 H18B 0.9900 .
C19 C20 1.526(6) .
C19 H19A 0.9900 .
C19 H19B 0.9900 .
C20 C21 1.522(6) .
C20 H20A 0.9900 .
C20 H20B 0.9900 .
C21 C22 1.545(5) .
C21 H21A 0.9900 .
C21 H21B 0.9900 .
C22 H22A 1.0000 .
C23 C24 1.532(5) .
C23 C28 1.543(5) .
C23 H23A 0.9900 .
C23 H23B 0.9900 .
C24 C25 1.524(6) .
C24 H24A 0.9900 .
C24 H24B 0.9900 .
C25 C26 1.522(7) .
C25 H25A 0.9900 .
C25 H25B 0.9900 .
C26 C27 1.539(6) .
C26 H26A 0.9900 .
C26 H26B 0.9900 .
C27 C28 1.544(5) .
C27 H27A 0.9900 .
C27 H27B 0.9900 .
C28 H28A 1.0000 .
C29 C30 1.533(5) .
C29 C34 1.539(5) .
C29 H29A 0.9900 .
C29 H29B 0.9900 .
C30 C31 1.518(6) .
C30 H30A 0.9900 .
C30 H30B 0.9900 .
C31 C32 1.513(7) .
C31 H31A 0.9900 .
C31 H31B 0.9900 .
C32 C33 1.534(6) .
C32 H32A 0.9900 .
C32 H32B 0.9900 .
C33 C34 1.527(5) .
C33 H33A 0.9900 .
C33 H33B 0.9900 .
C34 H34A 1.0000 .
C35 C36 1.392(6) .
C35 C40 1.395(6) .
C35 H35A 0.9500 .
C36 C37 1.389(8) .
C36 H36A 0.9500 .
C37 C38 1.370(7) .
C37 H37A 0.9500 .
C38 C39 1.380(6) .
C38 H38A 0.9500 .
C39 C40 1.391(6) .
C39 H39A 0.9500 .
C41 C42 1.390(5) .
C41 C46 1.395(5) .
C41 H41A 0.9500 .
C42 C43 1.386(6) .
C42 H42A 0.9500 .
C43 C44 1.370(7) .
C43 H43A 0.9500 .
C44 C45 1.380(6) .
C44 H44A 0.9500 .
C45 C46 1.405(5) .
C45 H45A 0.9500 .
C47 C48 1.389(6) .
C47 C52 1.392(5) .
C47 H47A 0.9500 .
C48 C49 1.392(6) .
C48 H48A 0.9500 .
C49 C50 1.369(7) .
C49 H49A 0.9500 .
C50 C51 1.387(6) .
C50 H50A 0.9500 .
C51 C52 1.405(5) .
C51 H51A 0.9500 .
B1 F1 1.380(5) .
B1 F2 1.380(5) .
B1 F3 1.388(5) .
B1 F4 1.399(6) .
B2 F8 1.311(9) .
B2 F7 1.342(9) .
B2 F5 1.351(6) .
B2 F6 1.362(7) .
Cl1 C53 1.784(5) .
Cl2 C54 1.765(7) .
C53 C54 1.474(7) .
C53 H53A 0.9900 .
C53 H53B 0.9900 .
C54 H54A 0.9900 .
C54 H54B 0.9900 .
Cl3 C55 1.768(5) .
C55 C55 1.500(11) 2_655
C55 H55A 0.9900 .
C55 H55B 0.9900 .
Cl4 C56 1.846(8) .
Cl5 C57 1.813(7) .
C56 C57 1.426(9) .
C56 H56A 0.9900 .
C56 H56B 0.9900 .
C57 H57A 0.9900 .
C57 H57B 0.9900 .
Cl6 C58 1.697(10) .
Cl7 C59 1.771(8) .
C58 C59 1.361(13) .
C58 H58A 0.9900 .
C58 H58B 0.9900 .
C59 H59A 0.9900 .
C59 H59B 0.9900 .
